data_7033527
loop_
_publ_author_name
'Khakhlary, Prithiviraj'
'E Anson, Christopher'
'Mondal, Abhishake'
'Powell, Annie K.'
'Baruah, Jubaraj B.'

_publ_section_title
;
 Structural and magnetic properties of oxyquinolinate clusters of
 cobalt(ii) and manganese(ii) and serendipitous intake of carbonate during
 synthesis.
;
_journal_issue 7
_journal_name_full 'Dalton transactions (Cambridge, England : 2003)'
_journal_page_first 2964
_journal_page_last 2969
_journal_paper_doi 10.1039/c4dt02999b
_journal_volume 44
_journal_year 2015
_chemical_formula_moiety '(C112 H72 Mn10 N12 O24), 3(C3 H7 N O), 0.5(H2 O)'
_chemical_formula_sum 'C121 H94 Mn10 N15 O27.5'
_chemical_formula_weight 2747.51
_space_group_crystal_system cubic
_space_group_IT_number 205
_space_group_name_Hall '-P 2ac 2ab 3'
_space_group_name_H-M_alt 'P a -3'
_symmetry_space_group_name_Hall '-P 2ac 2ab 3'
_symmetry_space_group_name_H-M 'P a -3'
_atom_sites_solution_hydrogens geom
_audit_creation_method SHELXL-2014/7
_audit_update_record
;
2014-12-13 deposited with the CCDC.
2015-01-07 downloaded from the CCDC.
;
_cell_angle_alpha 90
_cell_angle_beta 90
_cell_angle_gamma 90
_cell_formula_units_Z 8
_cell_length_a 28.2948(3)
_cell_length_b 28.2948(3)
_cell_length_c 28.2948(3)
_cell_measurement_reflns_used 3246
_cell_measurement_temperature 296(2)
_cell_measurement_theta_max 28.8397
_cell_measurement_theta_min 2.9623
_cell_volume 22652.7(4)
_computing_cell_refinement 'CrysAlisPro, Agilent Technologies'
_computing_data_collection 'CrysAlisPro, Agilent Technologies'
_computing_data_reduction 'CrysAlisPro, Agilent Technologies'
_computing_molecular_graphics 'Bruker SHELXTL'
_computing_publication_material 'Bruker SHELXTL'
_computing_structure_refinement 'SHELXL-2014/7 (Sheldrick, 2014)'
_computing_structure_solution 'SHELXS-97 (Sheldrick, 1990)'
_diffrn_ambient_temperature 296(2)
_diffrn_measured_fraction_theta_full 0.998
_diffrn_measured_fraction_theta_max 0.998
_diffrn_radiation_type MoK\a
_diffrn_radiation_wavelength 0.71073
_diffrn_reflns_av_R_equivalents 0.0837
_diffrn_reflns_av_unetI/netI 0.1464
_diffrn_reflns_Laue_measured_fraction_full 0.998
_diffrn_reflns_Laue_measured_fraction_max 0.998
_diffrn_reflns_limit_h_max 35
_diffrn_reflns_limit_h_min -35
_diffrn_reflns_limit_k_max 35
_diffrn_reflns_limit_k_min -35
_diffrn_reflns_limit_l_max 35
_diffrn_reflns_limit_l_min -35
_diffrn_reflns_number 21034
_diffrn_reflns_point_group_measured_fraction_full 0.998
_diffrn_reflns_point_group_measured_fraction_max 0.998
_diffrn_reflns_theta_full 25.242
_diffrn_reflns_theta_max 26.362
_diffrn_reflns_theta_min 2.968
_exptl_absorpt_coefficient_mu 1.160
_exptl_absorpt_correction_T_max 0.775
_exptl_absorpt_correction_T_min 0.703
_exptl_absorpt_correction_type multi-scan
_exptl_absorpt_process_details psi-scan
_exptl_crystal_colour red
_exptl_crystal_density_diffrn 1.611
_exptl_crystal_description block
_exptl_crystal_F_000 11160
_exptl_crystal_size_max 0.36
_exptl_crystal_size_mid 0.32
_exptl_crystal_size_min 0.30
_refine_diff_density_max 1.050
_refine_diff_density_min -0.663
_refine_diff_density_rms 0.095
_refine_ls_extinction_method none
_refine_ls_goodness_of_fit_ref 1.025
_refine_ls_hydrogen_treatment constr
_refine_ls_matrix_type full
_refine_ls_number_parameters 486
_refine_ls_number_reflns 7709
_refine_ls_number_restraints 59
_refine_ls_restrained_S_all 1.026
_refine_ls_R_factor_all 0.1927
_refine_ls_R_factor_gt 0.0844
_refine_ls_shift/su_max 0.000
_refine_ls_shift/su_mean 0.000
_refine_ls_structure_factor_coef Fsqd
_refine_ls_weighting_details 'w=1/[\s^2^(Fo^2^)+(0.0965P)^2^+23.8926P] where P=(Fo^2^+2Fc^2^)/3'
_refine_ls_weighting_scheme calc
_refine_ls_wR_factor_gt 0.1901
_refine_ls_wR_factor_ref 0.2663
_reflns_Friedel_coverage 0.000
_reflns_number_gt 3366
_reflns_number_total 7709
_reflns_threshold_expression 'I > 2\s(I)'
_cod_data_source_file c4dt02999b1.cif
_cod_data_source_block Mn10
_cod_depositor_comments
;
The following automatic conversions were performed:

'_exptl_absorpt_correction_type' value 'Multi-scan' changed to
'multi-scan' according to
/usr/data/users/saulius/crontab/automatic-downloads/rss-feeds/RSC/lib/dictionaries/cif_core.dic
dictionary named 'cif_core.dic' version 2.4.2 from 2011-04-26.

Automatic conversion script
Id: cif_fix_values 2935 2014-11-11 08:27:57Z andrius 

 Adding full bibliography for 7033526--7033528.cif.
;
_cod_original_cell_volume 22652.7(7)
_cod_database_code 7033527
_shelx_shelxl_version_number 2014/7
_shelx_space_group_comment
;
The symmetry employed for this shelxl refinement is uniquely defined
by the following loop, which should always be used as a source of
symmetry information in preference to the above space-group names.
They are only intended as comments.
;

loop_
_space_group_symop_operation_xyz
'x, y, z'
'-x+1/2, -y, z+1/2'
'-x, y+1/2, -z+1/2'
'x+1/2, -y+1/2, -z'
'z, x, y'
'z+1/2, -x+1/2, -y'
'-z+1/2, -x, y+1/2'
'-z, x+1/2, -y+1/2'
'y, z, x'
'-y, z+1/2, -x+1/2'
'y+1/2, -z+1/2, -x'
'-y+1/2, -z, x+1/2'
'-x, -y, -z'
'x-1/2, y, -z-1/2'
'x, -y-1/2, z-1/2'
'-x-1/2, y-1/2, z'
'-z, -x, -y'
'-z-1/2, x-1/2, y'
'z-1/2, x, -y-1/2'
'z, -x-1/2, y-1/2'
'-y, -z, -x'
'y, -z-1/2, x-1/2'
'-y-1/2, z-1/2, x'
'y-1/2, z, -x-1/2'

loop_
_atom_site_label
_atom_site_type_symbol
_atom_site_fract_x
_atom_site_fract_y
_atom_site_fract_z
_atom_site_U_iso_or_equiv
_atom_site_adp_type
_atom_site_occupancy
_atom_site_site_symmetry_order
_atom_site_calc_flag
_atom_site_refinement_flags_posn
_atom_site_refinement_flags_adp
_atom_site_refinement_flags_occupancy
_atom_site_disorder_assembly
_atom_site_disorder_group
Mn1 Mn 0.42036(4) 0.57964(4) 0.07964(4) 0.0415(5) Uani 1 3 d S T P . .
Mn2 Mn 0.36036(4) 0.51117(4) 0.14669(4) 0.0416(3) Uani 1 1 d . . . . .
Mn3 Mn 0.29857(4) 0.57831(4) 0.21533(4) 0.0475(4) Uani 1 1 d . . . . .
Mn4 Mn 0.36004(4) 0.65250(4) 0.27571(4) 0.0475(4) Uani 1 1 d . . . . .
C1 C 0.3114(3) 0.6886(3) 0.1886(3) 0.053(4) Uani 1 3 d S T P . .
O1 O 0.28393(17) 0.65307(17) 0.19739(18) 0.0510(13) Uani 1 1 d . . . . .
C2 C 0.3099(3) 0.5949(3) 0.1024(3) 0.0458(18) Uani 1 1 d . . . . .
O2 O 0.30940(18) 0.56567(18) 0.13686(18) 0.0520(13) Uani 1 1 d . . . . .
O3 O 0.34252(17) 0.59231(18) 0.07047(18) 0.0498(13) Uani 1 1 d . . . . .
O4 O 0.27752(18) 0.62613(18) 0.09879(18) 0.0497(13) Uani 1 1 d . . . . .
O5 O 0.40123(18) 0.50687(17) 0.08295(17) 0.0488(13) Uani 1 1 d . . . . .
C3 C 0.3827(3) 0.4795(3) 0.0495(3) 0.0484(19) Uani 1 1 d . . . . .
C4 C 0.4004(3) 0.4765(3) 0.0042(3) 0.055(2) Uani 1 1 d . . . . .
H4 H 0.4257 0.4955 -0.0046 0.066 Uiso 1 1 calc R U . . .
C5 C 0.3807(4) 0.4455(3) -0.0283(3) 0.077(3) Uani 1 1 d . . . . .
H5 H 0.3942 0.4433 -0.0583 0.092 Uiso 1 1 calc R U . . .
C6 C 0.3426(4) 0.4181(4) -0.0180(4) 0.088(3) Uani 1 1 d . . . . .
H6 H 0.3303 0.3976 -0.0406 0.106 Uiso 1 1 calc R U . . .
C7 C 0.3216(4) 0.4212(3) 0.0276(3) 0.072(3) Uani 1 1 d . . . . .
C8 C 0.3414(3) 0.4528(3) 0.0604(3) 0.056(2) Uani 1 1 d . . . . .
C9 C 0.2809(5) 0.3963(4) 0.0415(4) 0.105(4) Uani 1 1 d . . . . .
H9 H 0.2667 0.3751 0.0207 0.126 Uiso 1 1 calc R U . . .
C10 C 0.2625(5) 0.4031(4) 0.0841(5) 0.114(5) Uani 1 1 d . . . . .
H10 H 0.2354 0.3867 0.0930 0.136 Uiso 1 1 calc R U . . .
C11 C 0.2834(4) 0.4343(4) 0.1156(4) 0.100(4) Uani 1 1 d . . . . .
H11 H 0.2700 0.4384 0.1453 0.120 Uiso 1 1 calc R U . . .
N1 N 0.3224(3) 0.4588(2) 0.1042(3) 0.065(2) Uani 1 1 d . . . . .
O6 O 0.32218(19) 0.50705(18) 0.21264(19) 0.0596(15) Uani 1 1 d D . . . .
C12A C 0.3478(4) 0.4866(4) 0.2480(3) 0.063(6) Uiso 0.5 1 d DG U P A 1
C13A C 0.3350(4) 0.4892(4) 0.2953(4) 0.053(4) Uiso 0.5 1 d G . P A 1
H13A H 0.3097 0.5081 0.3044 0.063 Uiso 0.5 1 calc R U P A 1
C14A C 0.3599(5) 0.4636(4) 0.3290(3) 0.066(5) Uiso 0.5 1 d G . P A 1
H14A H 0.3513 0.4654 0.3607 0.079 Uiso 0.5 1 calc R U P A 1
C15A C 0.3977(4) 0.4354(5) 0.3153(4) 0.104(7) Uiso 0.5 1 d G . P A 1
H15A H 0.4144 0.4183 0.3379 0.125 Uiso 0.5 1 calc R U P A 1
C16A C 0.4106(4) 0.4328(5) 0.2680(5) 0.099(7) Uiso 0.5 1 d DG . P A 1
C17A C 0.3856(5) 0.4584(5) 0.2343(3) 0.069(7) Uiso 0.5 1 d DG . P A 1
C18A C 0.4516(8) 0.4104(11) 0.2520(11) 0.173(14) Uiso 0.5 1 d D U P A 1
H18A H 0.4701 0.3944 0.2740 0.207 Uiso 0.5 1 calc R U P A 1
C19A C 0.4661(9) 0.4106(10) 0.2054(9) 0.133(13) Uiso 0.5 1 d D U P A 1
H19A H 0.4938 0.3958 0.1957 0.159 Uiso 0.5 1 calc R U P A 1
C12B C 0.3398(4) 0.4751(4) 0.2417(4) 0.052(5) Uiso 0.5 1 d DG U P A 2
C13B C 0.3178(4) 0.4667(5) 0.2848(5) 0.079(6) Uiso 0.5 1 d G . P A 2
H13B H 0.2920 0.4850 0.2940 0.094 Uiso 0.5 1 calc R U P A 2
C14B C 0.3343(5) 0.4311(5) 0.3143(4) 0.134(10) Uiso 0.5 1 d G . P A 2
H14B H 0.3196 0.4255 0.3432 0.161 Uiso 0.5 1 calc R U P A 2
C15B C 0.3728(5) 0.4038(4) 0.3007(4) 0.110(8) Uiso 0.5 1 d G . P A 2
H15B H 0.3839 0.3799 0.3204 0.132 Uiso 0.5 1 calc R U P A 2
C16B C 0.3948(4) 0.4122(4) 0.2576(4) 0.057(4) Uiso 0.5 1 d DG . P A 2
C17B C 0.3783(4) 0.4478(4) 0.2281(3) 0.057(6) Uiso 0.5 1 d DG . P A 2
C18B C 0.4353(5) 0.3875(6) 0.2434(6) 0.064(5) Uiso 0.5 1 d D U P A 2
H18B H 0.4493 0.3656 0.2635 0.077 Uiso 0.5 1 calc R U P A 2
C19B C 0.4539(6) 0.3959(6) 0.1997(5) 0.052(5) Uiso 0.5 1 d D U P A 2
H19B H 0.4774 0.3765 0.1874 0.062 Uiso 0.5 1 calc R U P A 2
C20 C 0.4369(4) 0.4341(4) 0.1740(3) 0.095(4) Uani 1 1 d D . . . .
H20 H 0.4440 0.4330 0.1419 0.114 Uiso 1 1 calc R U . A 1
N2 N 0.3993(2) 0.4581(2) 0.1878(2) 0.0634(19) Uani 1 1 d D . . . .
O7 O 0.30305(19) 0.6013(2) 0.28739(18) 0.0587(15) Uani 1 1 d . . . . .
C21 C 0.2673(3) 0.6180(4) 0.3126(3) 0.066(2) Uani 1 1 d . . . . .
C22 C 0.2269(3) 0.5922(4) 0.3230(3) 0.078(3) Uani 1 1 d . . . . .
H22 H 0.2248 0.5612 0.3122 0.093 Uiso 1 1 calc R U . . .
C23 C 0.1895(4) 0.6106(4) 0.3488(4) 0.086(3) Uani 1 1 d . . . . .
H23 H 0.1635 0.5917 0.3559 0.103 Uiso 1 1 calc R U . . .
C24 C 0.1907(4) 0.6554(4) 0.3635(3) 0.081(3) Uani 1 1 d . . . . .
H24 H 0.1654 0.6674 0.3807 0.097 Uiso 1 1 calc R U . . .
C25 C 0.2294(4) 0.6850(4) 0.3534(3) 0.073(3) Uani 1 1 d . . . . .
C26 C 0.2678(3) 0.6667(3) 0.3278(3) 0.061(2) Uani 1 1 d . . . . .
C27 C 0.2326(4) 0.7326(4) 0.3666(4) 0.090(3) Uani 1 1 d . . . . .
H27 H 0.2084 0.7465 0.3838 0.108 Uiso 1 1 calc R U . . .
C28 C 0.2709(5) 0.7583(4) 0.3544(4) 0.102(4) Uani 1 1 d . . . . .
H28 H 0.2729 0.7900 0.3626 0.123 Uiso 1 1 calc R U . . .
C29 C 0.3075(4) 0.7368(4) 0.3294(4) 0.086(3) Uani 1 1 d . . . . .
H29 H 0.3336 0.7551 0.3213 0.103 Uiso 1 1 calc R U . . .
N3 N 0.3071(3) 0.6921(3) 0.3167(2) 0.0623(19) Uani 1 1 d . . . . .
O8 O 0.4216(2) 0.6996(2) 0.27411(18) 0.0607(15) Uani 1 1 d . . . . .
C30 C 0.4581(3) 0.6850(3) 0.3002(3) 0.058(2) Uani 1 1 d . . . . .
C31 C 0.5021(3) 0.7052(4) 0.2976(3) 0.073(3) Uani 1 1 d . . . . .
H31 H 0.5077 0.7294 0.2760 0.088 Uiso 1 1 calc R U . . .
C32 C 0.5385(4) 0.6897(5) 0.3270(4) 0.106(4) Uani 1 1 d . . . . .
H32 H 0.5674 0.7053 0.3265 0.127 Uiso 1 1 calc R U . . .
C33 C 0.5324(5) 0.6522(5) 0.3565(4) 0.106(4) Uani 1 1 d . . . . .
H33 H 0.5577 0.6414 0.3745 0.128 Uiso 1 1 calc R U . . .
C34 C 0.4880(4) 0.6295(5) 0.3598(4) 0.090(3) Uani 1 1 d . . . . .
C35 C 0.4506(3) 0.6460(3) 0.3308(3) 0.066(3) Uani 1 1 d . . . . .
C36 C 0.4775(5) 0.5928(6) 0.3900(5) 0.123(5) Uani 1 1 d . . . . .
H36 H 0.5001 0.5821 0.4114 0.148 Uiso 1 1 calc R U . . .
C37 C 0.4342(6) 0.5724(5) 0.3883(4) 0.117(5) Uani 1 1 d . . . . .
H37 H 0.4277 0.5470 0.4082 0.140 Uiso 1 1 calc R U . . .
C38 C 0.3997(4) 0.5881(4) 0.3582(4) 0.091(3) Uani 1 1 d . . . . .
H38 H 0.3707 0.5728 0.3574 0.109 Uiso 1 1 calc R U . . .
N4 N 0.4074(3) 0.6251(3) 0.3301(3) 0.069(2) Uani 1 1 d . . . . .
O9A O 0.5055(10) 0.4456(11) 0.3578(10) 0.206(11) Uiso 0.5 1 d D U P B 1
C39A C 0.4873(12) 0.4810(12) 0.3387(12) 0.208(15) Uiso 0.5 1 d D U P B 1
H39A H 0.4657 0.5016 0.3524 0.249 Uiso 0.5 1 calc R U P B 1
N5A N 0.5063(10) 0.4840(11) 0.2904(12) 0.175(11) Uiso 0.5 1 d D U P B 1
C40A C 0.4850(13) 0.5259(12) 0.2647(13) 0.146(13) Uiso 0.5 1 d D U P B 1
H40A H 0.4627 0.5414 0.2850 0.220 Uiso 0.5 1 calc R U P B 1
H40B H 0.5096 0.5476 0.2562 0.220 Uiso 0.5 1 calc R U P B 1
H40C H 0.4692 0.5151 0.2367 0.220 Uiso 0.5 1 calc R U P B 1
C41A C 0.5417(11) 0.4497(11) 0.2743(11) 0.156(12) Uiso 0.5 1 d D U P B 1
H41A H 0.5503 0.4565 0.2422 0.235 Uiso 0.5 1 calc R U P B 1
H41B H 0.5692 0.4517 0.2941 0.235 Uiso 0.5 1 calc R U P B 1
H41C H 0.5287 0.4184 0.2761 0.235 Uiso 0.5 1 calc R U P B 1
O10A O 0.4478(5) 0.4478(5) 0.4478(5) 0.087(7) Uani 0.5 3 d S T P C 1
O9B O 0.4651(15) 0.4456(13) 0.3568(13) 0.282(17) Uiso 0.5 1 d D U P D 2
C39B C 0.4440(15) 0.4733(14) 0.3284(14) 0.251(19) Uiso 0.5 1 d D U P D 2
H39B H 0.4121 0.4808 0.3253 0.302 Uiso 0.5 1 calc R U P D 2
N5B N 0.4863(14) 0.4902(12) 0.3018(12) 0.191(12) Uiso 0.5 1 d D U P D 2
C40B C 0.4638(17) 0.5244(16) 0.2673(16) 0.23(2) Uiso 0.5 1 d D U P D 2
H40D H 0.4302 0.5251 0.2724 0.339 Uiso 0.5 1 calc R U P D 2
H40E H 0.4766 0.5554 0.2722 0.339 Uiso 0.5 1 calc R U P D 2
H40F H 0.4702 0.5144 0.2356 0.339 Uiso 0.5 1 calc R U P D 2
C41B C 0.5384(14) 0.4818(18) 0.3022(18) 0.27(2) Uiso 0.5 1 d D U P D 2
H41D H 0.5530 0.5007 0.2781 0.405 Uiso 0.5 1 calc R U P D 2
H41E H 0.5510 0.4904 0.3325 0.405 Uiso 0.5 1 calc R U P D 2
H41F H 0.5446 0.4490 0.2962 0.405 Uiso 0.5 1 calc R U P D 2

loop_
_atom_site_aniso_label
_atom_site_aniso_U_11
_atom_site_aniso_U_22
_atom_site_aniso_U_33
_atom_site_aniso_U_23
_atom_site_aniso_U_13
_atom_site_aniso_U_12
Mn1 0.0415(5) 0.0415(5) 0.0415(5) -0.0010(5) 0.0010(5) 0.0010(5)
Mn2 0.0508(7) 0.0361(6) 0.0380(6) 0.0006(5) 0.0092(6) -0.0004(5)
Mn3 0.0486(7) 0.0477(7) 0.0462(7) -0.0004(6) 0.0064(6) 0.0017(6)
Mn4 0.0462(7) 0.0566(7) 0.0395(6) -0.0037(6) 0.0020(6) -0.0007(6)
C1 0.053(4) 0.053(4) 0.053(4) -0.013(4) 0.013(4) 0.013(4)
O1 0.046(3) 0.050(3) 0.057(3) 0.006(3) 0.003(3) 0.001(3)
C2 0.039(4) 0.047(4) 0.051(5) -0.002(4) -0.001(4) 0.001(4)
O2 0.055(3) 0.049(3) 0.052(3) 0.005(3) 0.010(3) 0.003(3)
O3 0.043(3) 0.054(3) 0.052(3) -0.006(3) 0.001(3) 0.007(3)
O4 0.050(3) 0.049(3) 0.051(3) 0.001(3) 0.005(3) 0.006(3)
O5 0.058(3) 0.040(3) 0.048(3) -0.001(3) -0.001(3) -0.003(3)
C3 0.052(5) 0.039(4) 0.053(5) -0.007(4) -0.001(4) 0.005(4)
C4 0.053(5) 0.063(5) 0.050(5) -0.009(4) 0.011(4) 0.002(5)
C5 0.092(7) 0.084(7) 0.054(5) -0.032(5) 0.004(6) 0.004(7)
C6 0.094(8) 0.081(7) 0.090(8) -0.034(7) -0.002(7) -0.023(7)
C7 0.086(7) 0.059(5) 0.070(6) -0.012(5) -0.004(6) -0.018(6)
C8 0.056(5) 0.057(5) 0.055(5) -0.006(5) -0.002(5) 0.001(5)
C9 0.132(11) 0.089(8) 0.092(8) -0.024(7) 0.008(8) -0.053(8)
C10 0.126(10) 0.113(9) 0.102(9) -0.011(8) 0.023(9) -0.078(9)
C11 0.095(8) 0.106(8) 0.099(8) -0.002(8) 0.000(7) -0.050(7)
N1 0.070(5) 0.059(4) 0.065(5) 0.001(4) 0.002(4) -0.007(4)
O6 0.064(3) 0.051(3) 0.063(3) 0.003(3) 0.007(3) 0.001(3)
C20 0.104(8) 0.127(9) 0.053(5) 0.015(7) 0.026(6) 0.036(8)
N2 0.064(4) 0.068(5) 0.059(4) -0.002(4) 0.013(4) 0.007(4)
O7 0.056(3) 0.077(4) 0.043(3) 0.002(3) 0.013(3) -0.004(3)
C21 0.061(5) 0.089(7) 0.048(5) 0.007(5) 0.009(5) 0.000(6)
C22 0.070(6) 0.087(7) 0.075(6) -0.010(6) 0.023(6) -0.007(6)
C23 0.077(7) 0.098(8) 0.082(7) -0.005(7) 0.016(6) -0.030(7)
C24 0.073(7) 0.106(8) 0.064(6) -0.006(6) 0.022(6) 0.003(7)
C25 0.076(6) 0.084(7) 0.058(5) -0.008(6) 0.010(5) 0.006(6)
C26 0.056(5) 0.076(6) 0.050(5) -0.005(5) 0.013(5) 0.011(5)
C27 0.092(8) 0.082(7) 0.096(8) -0.010(7) 0.034(7) 0.022(7)
C28 0.122(10) 0.073(7) 0.112(9) -0.018(7) 0.010(9) 0.025(8)
C29 0.095(8) 0.072(7) 0.090(7) -0.015(6) 0.003(7) -0.003(7)
N3 0.077(5) 0.065(5) 0.045(4) -0.008(4) 0.008(4) 0.004(4)
O8 0.059(3) 0.074(4) 0.049(3) -0.007(3) -0.001(3) 0.002(3)
C30 0.064(6) 0.059(5) 0.051(5) -0.013(5) 0.007(5) 0.007(5)
C31 0.060(6) 0.094(7) 0.066(6) -0.001(6) -0.006(5) -0.003(6)
C32 0.069(7) 0.145(12) 0.104(9) -0.014(9) -0.017(7) -0.003(8)
C33 0.079(8) 0.144(12) 0.096(9) -0.001(9) -0.024(8) 0.017(9)
C34 0.082(8) 0.101(8) 0.086(7) 0.020(7) -0.021(7) 0.018(7)
C35 0.068(6) 0.077(6) 0.055(5) -0.016(5) -0.007(5) 0.004(6)
C36 0.109(10) 0.138(12) 0.124(11) 0.032(11) -0.027(10) 0.012(10)
C37 0.158(13) 0.112(10) 0.080(8) 0.032(8) -0.010(10) 0.008(11)
C38 0.113(9) 0.094(8) 0.065(6) 0.004(7) -0.018(7) 0.010(8)
N4 0.070(5) 0.078(5) 0.057(4) 0.000(4) 0.003(4) 0.009(5)
O10A 0.087(7) 0.087(7) 0.087(7) 0.010(9) 0.010(9) 0.010(9)

loop_
_atom_type_symbol
_atom_type_description
_atom_type_scat_dispersion_real
_atom_type_scat_dispersion_imag
_atom_type_scat_source
C C 0.0033 0.0016 'International Tables Vol C Tables 4.2.6.8 and 6.1.1.4'
H H 0.0000 0.0000 'International Tables Vol C Tables 4.2.6.8 and 6.1.1.4'
Mn Mn 0.3368 0.7283 'International Tables Vol C Tables 4.2.6.8 and 6.1.1.4'
N N 0.0061 0.0033 'International Tables Vol C Tables 4.2.6.8 and 6.1.1.4'
O O 0.0106 0.0060 'International Tables Vol C Tables 4.2.6.8 and 6.1.1.4'

loop_
_geom_angle_atom_site_label_1
_geom_angle_atom_site_label_2
_geom_angle_atom_site_label_3
_geom_angle
_geom_angle_site_symmetry_1
_geom_angle_site_symmetry_3
O5 Mn1 O5 106.06(16) 10_655 7_564
O5 Mn1 O5 106.06(16) 10_655 .
O5 Mn1 O5 106.06(16) 7_564 .
O5 Mn1 O3 78.74(19) 10_655 7_564
O5 Mn1 O3 84.85(19) 7_564 7_564
O5 Mn1 O3 165.8(2) . 7_564
O5 Mn1 O3 84.85(19) 10_655 10_655
O5 Mn1 O3 165.8(2) 7_564 10_655
O5 Mn1 O3 78.75(19) . 10_655
O3 Mn1 O3 88.58(19) 7_564 10_655
O5 Mn1 O3 165.8(2) 10_655 .
O5 Mn1 O3 78.74(19) 7_564 .
O5 Mn1 O3 84.86(19) . .
O3 Mn1 O3 88.58(19) 7_564 .
O3 Mn1 O3 88.59(19) 10_655 .
O5 Mn1 Mn2 41.76(14) 10_655 10_655
O5 Mn1 Mn2 112.87(14) 7_564 10_655
O5 Mn1 Mn2 134.71(13) . 10_655
O3 Mn1 Mn2 42.61(13) 7_564 10_655
O3 Mn1 Mn2 69.20(14) 10_655 10_655
O3 Mn1 Mn2 124.09(14) . 10_655
O5 Mn1 Mn2 134.71(13) 10_655 7_564
O5 Mn1 Mn2 41.76(14) 7_564 7_564
O5 Mn1 Mn2 112.87(14) . 7_564
O3 Mn1 Mn2 69.20(14) 7_564 7_564
O3 Mn1 Mn2 124.09(14) 10_655 7_564
O3 Mn1 Mn2 42.61(13) . 7_564
Mn2 Mn1 Mn2 111.46(3) 10_655 7_564
O5 Mn1 Mn2 112.87(14) 10_655 .
O5 Mn1 Mn2 134.71(13) 7_564 .
O5 Mn1 Mn2 41.76(14) . .
O3 Mn1 Mn2 124.09(14) 7_564 .
O3 Mn1 Mn2 42.61(14) 10_655 .
O3 Mn1 Mn2 69.21(14) . .
Mn2 Mn1 Mn2 111.46(3) 10_655 .
Mn2 Mn1 Mn2 111.46(3) 7_564 .
O2 Mn2 O5 107.23(19) . .
O2 Mn2 O6 79.2(2) . .
O5 Mn2 O6 173.1(2) . .
O2 Mn2 O3 82.9(2) . 10_655
O5 Mn2 O3 80.18(19) . 10_655
O6 Mn2 O3 103.24(19) . 10_655
O2 Mn2 N1 95.0(2) . .
O5 Mn2 N1 76.4(2) . .
O6 Mn2 N1 101.1(2) . .
O3 Mn2 N1 154.7(2) 10_655 .
O2 Mn2 N2 154.7(2) . .
O5 Mn2 N2 97.8(2) . .
O6 Mn2 N2 75.9(2) . .
O3 Mn2 N2 98.3(2) 10_655 .
N1 Mn2 N2 94.3(3) . .
O2 Mn2 Mn1 80.99(14) . .
O5 Mn2 Mn1 41.41(13) . .
O6 Mn2 Mn1 144.15(15) . .
O3 Mn2 Mn1 44.53(13) 10_655 .
N1 Mn2 Mn1 110.2(2) . .
N2 Mn2 Mn1 117.52(17) . .
O2 Mn2 Mn3 44.45(14) . .
O5 Mn2 Mn3 146.12(13) . .
O6 Mn2 Mn3 40.67(14) . .
O3 Mn2 Mn3 78.14(14) 10_655 .
N1 Mn2 Mn3 117.6(2) . .
N2 Mn2 Mn3 110.80(17) . .
Mn1 Mn2 Mn3 106.71(5) . .
O8 Mn3 O6 107.5(2) 7_564 .
O8 Mn3 O7 105.0(2) 7_564 .
O6 Mn3 O7 107.7(2) . .
O8 Mn3 O1 76.6(2) 7_564 .
O6 Mn3 O1 163.1(2) . .
O7 Mn3 O1 86.5(2) . .
O8 Mn3 O4 163.4(2) 7_564 10_655
O6 Mn3 O4 87.1(2) . 10_655
O7 Mn3 O4 77.1(2) . 10_655
O1 Mn3 O4 87.19(19) . 10_655
O8 Mn3 O2 85.7(2) 7_564 .
O6 Mn3 O2 76.9(2) . .
O7 Mn3 O2 166.0(2) . .
O1 Mn3 O2 87.23(19) . .
O4 Mn3 O2 90.04(19) 10_655 .
O8 Mn3 Mn4 129.77(16) 7_564 .
O6 Mn3 Mn4 117.90(16) . .
O7 Mn3 Mn4 42.68(14) . .
O1 Mn3 Mn4 66.40(14) . .
O4 Mn3 Mn4 42.39(13) 10_655 .
O2 Mn3 Mn4 123.32(14) . .
O8 Mn3 Mn2 113.76(16) 7_564 .
O6 Mn3 Mn2 41.46(15) . .
O7 Mn3 Mn2 135.91(16) . .
O1 Mn3 Mn2 121.68(14) . .
O4 Mn3 Mn2 71.85(13) 10_655 .
O2 Mn3 Mn2 41.08(13) . .
Mn4 Mn3 Mn2 114.22(4) . .
O1 Mn4 O4 84.27(19) 10_655 10_655
O1 Mn4 N4 150.6(3) 10_655 .
O4 Mn4 N4 97.4(2) 10_655 .
O1 Mn4 O7 112.50(19) 10_655 .
O4 Mn4 O7 77.0(2) 10_655 .
N4 Mn4 O7 96.3(3) . .
O1 Mn4 O8 76.2(2) 10_655 .
O4 Mn4 O8 105.52(19) 10_655 .
N4 Mn4 O8 75.1(3) . .
O7 Mn4 O8 171.3(2) . .
O1 Mn4 N3 89.7(2) 10_655 .
O4 Mn4 N3 147.5(2) 10_655 .
N4 Mn4 N3 103.1(3) . .
O7 Mn4 N3 75.9(2) . .
O8 Mn4 N3 104.0(3) . .
O1 Mn4 Mn3 82.82(14) 10_655 .
O4 Mn4 Mn3 43.43(14) 10_655 .
N4 Mn4 Mn3 118.3(2) . .
O7 Mn4 Mn3 41.54(14) . .
O8 Mn4 Mn3 144.57(14) . .
N3 Mn4 Mn3 104.2(2) . .
O1 C1 O1 119.991(14) . 10_655
O1 C1 O1 119.996(14) . 7_564
O1 C1 O1 119.994(14) 10_655 7_564
C1 O1 Mn4 119.5(3) . 7_564
C1 O1 Mn3 132.4(5) . .
Mn4 O1 Mn3 96.8(2) 7_564 .
O2 C2 O4 120.0(7) . .
O2 C2 O3 120.4(7) . .
O4 C2 O3 119.5(7) . .
C2 O2 Mn2 124.0(5) . .
C2 O2 Mn3 130.2(5) . .
Mn2 O2 Mn3 94.5(2) . .
C2 O3 Mn2 127.4(5) . 7_564
C2 O3 Mn1 128.8(5) . .
Mn2 O3 Mn1 92.86(19) 7_564 .
C2 O4 Mn4 124.4(5) . 7_564
C2 O4 Mn3 128.4(5) . 7_564
Mn4 O4 Mn3 94.2(2) 7_564 7_564
C3 O5 Mn1 129.1(4) . .
C3 O5 Mn2 114.8(5) . .
Mn1 O5 Mn2 96.8(2) . .
O5 C3 C4 123.7(7) . .
O5 C3 C8 118.5(7) . .
C4 C3 C8 117.7(8) . .
C3 C4 C5 120.7(8) . .
C3 C4 H4 119.6 . .
C5 C4 H4 119.6 . .
C6 C5 C4 122.4(9) . .
C6 C5 H5 118.8 . .
C4 C5 H5 118.8 . .
C5 C6 C7 119.4(9) . .
C5 C6 H6 120.3 . .
C7 C6 H6 120.3 . .
C8 C7 C9 117.5(9) . .
C8 C7 C6 118.1(9) . .
C9 C7 C6 124.3(9) . .
N1 C8 C7 121.4(8) . .
N1 C8 C3 117.1(8) . .
C7 C8 C3 121.5(8) . .
C10 C9 C7 120.1(10) . .
C10 C9 H9 119.9 . .
C7 C9 H9 119.9 . .
C9 C10 C11 120.6(11) . .
C9 C10 H10 119.7 . .
C11 C10 H10 119.7 . .
N1 C11 C10 121.7(11) . .
N1 C11 H11 119.2 . .
C10 C11 H11 119.2 . .
C11 N1 C8 118.6(9) . .
C11 N1 Mn2 128.4(7) . .
C8 N1 Mn2 112.9(6) . .
C12B O6 Mn3 138.3(7) . .
C12A O6 Mn3 122.9(6) . .
C12B O6 Mn2 112.8(6) . .
C12A O6 Mn2 112.9(6) . .
Mn3 O6 Mn2 97.9(2) . .
O6 C12A C13A 123.0(9) . .
O6 C12A C17A 116.7(9) . .
C13A C12A C17A 120.0 . .
C12A C13A C14A 120.0 . .
C12A C13A H13A 120.0 . .
C14A C13A H13A 120.0 . .
C15A C14A C13A 120.0 . .
C15A C14A H14A 120.0 . .
C13A C14A H14A 120.0 . .
C14A C15A C16A 120.0 . .
C14A C15A H15A 120.0 . .
C16A C15A H15A 120.0 . .
C15A C16A C17A 120.0 . .
C15A C16A C18A 123.6(17) . .
C17A C16A C18A 115.9(17) . .
N2 C17A C16A 120.7(10) . .
N2 C17A C12A 119.2(10) . .
C16A C17A C12A 120.0 . .
C19A C18A C16A 124(3) . .
C19A C18A H18A 118.2 . .
C16A C18A H18A 118.2 . .
C18A C19A C20 116(3) . .
C18A C19A H19A 122.1 . .
C20 C19A H19A 122.1 . .
O6 C12B C13B 119.7(9) . .
O6 C12B C17B 120.2(9) . .
C13B C12B C17B 120.0 . .
C14B C13B C12B 120.0 . .
C14B C13B H13B 120.0 . .
C12B C13B H13B 120.0 . .
C13B C14B C15B 120.0 . .
C13B C14B H14B 120.0 . .
C15B C14B H14B 120.0 . .
C14B C15B C16B 120.0 . .
C14B C15B H15B 120.0 . .
C16B C15B H15B 120.0 . .
C17B C16B C15B 120.0 . .
C17B C16B C18B 117.7(11) . .
C15B C16B C18B 122.2(11) . .
N2 C17B C16B 121.8(9) . .
N2 C17B C12B 118.1(9) . .
C16B C17B C12B 120.0 . .
C19B C18B C16B 119.3(15) . .
C19B C18B H18B 120.4 . .
C16B C18B H18B 120.4 . .
C18B C19B C20 118.4(14) . .
C18B C19B H19B 120.8 . .
C20 C19B H19B 120.8 . .
N2 C20 C19A 122.5(15) . .
N2 C20 C19B 121.6(10) . .
N2 C20 H20 118.7 . .
C19A C20 H20 118.7 . .
C17B N2 C20 120.5(9) . .
C20 N2 C17A 121.0(9) . .
C17B N2 Mn2 112.5(7) . .
C20 N2 Mn2 126.7(6) . .
C17A N2 Mn2 111.2(7) . .
C21 O7 Mn3 125.1(5) . .
C21 O7 Mn4 114.1(6) . .
Mn3 O7 Mn4 95.8(2) . .
O7 C21 C22 123.7(9) . .
O7 C21 C26 119.6(8) . .
C22 C21 C26 116.5(9) . .
C23 C22 C21 122.8(10) . .
C23 C22 H22 118.6 . .
C21 C22 H22 118.6 . .
C24 C23 C22 120.1(10) . .
C24 C23 H23 119.9 . .
C22 C23 H23 119.9 . .
C23 C24 C25 121.4(10) . .
C23 C24 H24 119.3 . .
C25 C24 H24 119.3 . .
C27 C25 C26 116.1(10) . .
C27 C25 C24 124.6(10) . .
C26 C25 C24 119.2(9) . .
N3 C26 C25 123.8(9) . .
N3 C26 C21 116.2(8) . .
C25 C26 C21 119.9(9) . .
C28 C27 C25 120.2(10) . .
C28 C27 H27 119.9 . .
C25 C27 H27 119.9 . .
C27 C28 C29 119.5(10) . .
C27 C28 H28 120.3 . .
C29 C28 H28 120.3 . .
N3 C29 C28 123.4(11) . .
N3 C29 H29 118.3 . .
C28 C29 H29 118.3 . .
C29 N3 C26 116.9(8) . .
C29 N3 Mn4 128.9(7) . .
C26 N3 Mn4 114.1(5) . .
C30 O8 Mn3 127.2(5) . 10_655
C30 O8 Mn4 114.5(5) . .
Mn3 O8 Mn4 98.6(2) 10_655 .
O8 C30 C31 122.9(9) . .
O8 C30 C35 117.5(8) . .
C31 C30 C35 119.6(9) . .
C30 C31 C32 120.4(11) . .
C30 C31 H31 119.8 . .
C32 C31 H31 119.8 . .
C33 C32 C31 121.2(12) . .
C33 C32 H32 119.4 . .
C31 C32 H32 119.4 . .
C32 C33 C34 120.6(12) . .
C32 C33 H33 119.7 . .
C34 C33 H33 119.7 . .
C36 C34 C33 125.2(12) . .
C36 C34 C35 116.6(12) . .
C33 C34 C35 118.2(11) . .
N4 C35 C30 117.8(9) . .
N4 C35 C34 122.4(10) . .
C30 C35 C34 119.8(10) . .
C37 C36 C34 119.7(13) . .
C37 C36 H36 120.2 . .
C34 C36 H36 120.2 . .
C36 C37 C38 121.7(13) . .
C36 C37 H37 119.1 . .
C38 C37 H37 119.1 . .
N4 C38 C37 120.8(12) . .
N4 C38 H38 119.6 . .
C37 C38 H38 119.6 . .
C38 N4 C35 118.7(9) . .
C38 N4 Mn4 126.9(7) . .
C35 N4 Mn4 114.1(6) . .
O9A C39A N5A 107(3) . .
O9A C39A H39A 126.4 . .
N5A C39A H39A 126.4 . .
C41A N5A C39A 120(3) . .
C41A N5A C40A 130(3) . .
C39A N5A C40A 110(3) . .
N5A C40A H40A 109.5 . .
N5A C40A H40B 109.5 . .
H40A C40A H40B 109.5 . .
N5A C40A H40C 109.5 . .
H40A C40A H40C 109.5 . .
H40B C40A H40C 109.5 . .
N5A C41A H41A 109.5 . .
N5A C41A H41B 109.5 . .
H41A C41A H41B 109.5 . .
N5A C41A H41C 109.5 . .
H41A C41A H41C 109.5 . .
H41B C41A H41C 109.5 . .
O9B C39B N5B 98(4) . .
O9B C39B H39B 131.0 . .
N5B C39B H39B 131.0 . .
C41B N5B C39B 138(4) . .
C41B N5B C40B 121(4) . .
C39B N5B C40B 101(3) . .
N5B C40B H40D 109.5 . .
N5B C40B H40E 109.5 . .
H40D C40B H40E 109.5 . .
N5B C40B H40F 109.5 . .
H40D C40B H40F 109.5 . .
H40E C40B H40F 109.5 . .
N5B C41B H41D 109.5 . .
N5B C41B H41E 109.5 . .
H41D C41B H41E 109.5 . .
N5B C41B H41F 109.5 . .
H41D C41B H41F 109.5 . .
H41E C41B H41F 109.5 . .

loop_
_geom_bond_atom_site_label_1
_geom_bond_atom_site_label_2
_geom_bond_distance
_geom_bond_site_symmetry_2
Mn1 O5 2.131(5) 10_655
Mn1 O5 2.131(5) 7_564
Mn1 O5 2.131(5) .
Mn1 O3 2.246(5) 7_564
Mn1 O3 2.246(5) 10_655
Mn1 O3 2.246(5) .
Mn1 Mn2 3.1990(12) 10_655
Mn1 Mn2 3.1990(12) 7_564
Mn1 Mn2 3.1990(12) .
Mn2 O2 2.130(5) .
Mn2 O5 2.146(5) .
Mn2 O6 2.160(5) .
Mn2 O3 2.168(5) 10_655
Mn2 N1 2.190(7) .
Mn2 N2 2.197(7) .
Mn2 Mn3 3.2309(16) .
Mn3 O8 2.104(5) 7_564
Mn3 O6 2.125(5) .
Mn3 O7 2.144(5) .
Mn3 O1 2.214(5) .
Mn3 O4 2.217(5) 10_655
Mn3 O2 2.269(5) .
Mn3 Mn4 3.2172(16) .
Mn4 O1 2.144(5) 10_655
Mn4 O4 2.175(5) 10_655
Mn4 N4 2.182(8) .
Mn4 O7 2.192(5) .
Mn4 O8 2.194(6) .
Mn4 N3 2.201(7) .
C1 O1 1.295(5) .
C1 O1 1.295(5) 10_655
C1 O1 1.295(5) 7_564
O1 Mn4 2.144(5) 7_564
C2 O2 1.277(8) .
C2 O4 1.279(8) .
C2 O3 1.294(9) .
O3 Mn2 2.168(5) 7_564
O4 Mn4 2.175(5) 7_564
O4 Mn3 2.217(5) 7_564
O5 C3 1.331(8) .
C3 C4 1.377(10) .
C3 C8 1.425(11) .
C4 C5 1.389(11) .
C4 H4 0.9300 .
C5 C6 1.360(13) .
C5 H5 0.9300 .
C6 C7 1.424(13) .
C6 H6 0.9300 .
C7 C8 1.405(11) .
C7 C9 1.406(14) .
C8 N1 1.363(10) .
C9 C10 1.328(15) .
C9 H9 0.9300 .
C10 C11 1.385(14) .
C10 H10 0.9300 .
C11 N1 1.343(11) .
C11 H11 0.9300 .
O6 C12B 1.320(9) .
O6 C12A 1.363(9) .
C12A C13A 1.3900 .
C12A C17A 1.3900 .
C13A C14A 1.3900 .
C13A H13A 0.9300 .
C14A C15A 1.3900 .
C14A H14A 0.9300 .
C15A C16A 1.3900 .
C15A H15A 0.9300 .
C16A C17A 1.3900 .
C16A C18A 1.396(15) .
C17A N2 1.371(10) .
C18A C19A 1.383(15) .
C18A H18A 0.9300 .
C19A C20 1.385(15) .
C19A H19A 0.9300 .
C12B C13B 1.3900 .
C12B C17B 1.3900 .
C13B C14B 1.3900 .
C13B H13B 0.9300 .
C14B C15B 1.3900 .
C14B H14B 0.9300 .
C15B C16B 1.3900 .
C15B H15B 0.9300 .
C16B C17B 1.3900 .
C16B C18B 1.400(12) .
C17B N2 1.318(10) .
C18B C19B 1.364(13) .
C18B H18B 0.9300 .
C19B C20 1.390(12) .
C19B H19B 0.9300 .
C20 N2 1.320(9) .
C20 H20 0.9300 .
O7 C21 1.324(10) .
C21 C22 1.389(12) .
C21 C26 1.443(13) .
C22 C23 1.388(13) .
C22 H22 0.9300 .
C23 C24 1.334(14) .
C23 H23 0.9300 .
C24 C25 1.407(13) .
C24 H24 0.9300 .
C25 C27 1.402(13) .
C25 C26 1.404(12) .
C26 N3 1.363(11) .
C27 C28 1.349(15) .
C27 H27 0.9300 .
C28 C29 1.394(14) .
C28 H28 0.9300 .
C29 N3 1.315(11) .
C29 H29 0.9300 .
O8 C30 1.337(10) .
O8 Mn3 2.104(5) 10_655
C30 C31 1.372(12) .
C30 C35 1.418(12) .
C31 C32 1.394(14) .
C31 H31 0.9300 .
C32 C33 1.360(15) .
C32 H32 0.9300 .
C33 C34 1.415(16) .
C33 H33 0.9300 .
C34 C36 1.374(16) .
C34 C35 1.420(13) .
C35 N4 1.359(11) .
C36 C37 1.357(17) .
C36 H36 0.9300 .
C37 C38 1.370(15) .
C37 H37 0.9300 .
C38 N4 1.331(12) .
C38 H38 0.9300 .
O9A C39A 1.249(19) .
C39A N5A 1.470(19) .
C39A H39A 0.9300 .
N5A C41A 1.467(19) .
N5A C40A 1.517(18) .
C40A H40A 0.9600 .
C40A H40B 0.9600 .
C40A H40C 0.9600 .
C41A H41A 0.9600 .
C41A H41B 0.9600 .
C41A H41C 0.9600 .
O9B C39B 1.273(19) .
C39B N5B 1.492(19) .
C39B H39B 0.9300 .
N5B C41B 1.49(2) .
N5B C40B 1.516(19) .
C40B H40D 0.9600 .
C40B H40E 0.9600 .
C40B H40F 0.9600 .
C41B H41D 0.9600 .
C41B H41E 0.9600 .
C41B H41F 0.9600 .

loop_
_geom_torsion_atom_site_label_1
_geom_torsion_atom_site_label_2
_geom_torsion_atom_site_label_3
_geom_torsion_atom_site_label_4
_geom_torsion
_geom_torsion_site_symmetry_1
_geom_torsion_site_symmetry_4
O1 C1 O1 Mn4 178.6(7) 10_655 7_564
O1 C1 O1 Mn4 0.2(14) 7_564 7_564
O1 C1 O1 Mn3 -46.9(15) 10_655 .
O1 C1 O1 Mn3 134.7(7) 7_564 .
O4 C2 O2 Mn2 178.9(5) . .
O3 C2 O2 Mn2 0.6(10) . .
O4 C2 O2 Mn3 -47.1(10) . .
O3 C2 O2 Mn3 134.6(6) . .
O2 C2 O3 Mn2 -176.4(5) . 7_564
O4 C2 O3 Mn2 5.3(10) . 7_564
O2 C2 O3 Mn1 -42.4(10) . .
O4 C2 O3 Mn1 139.3(6) . .
O2 C2 O4 Mn4 8.0(10) . 7_564
O3 C2 O4 Mn4 -173.7(5) . 7_564
O2 C2 O4 Mn3 138.9(6) . 7_564
O3 C2 O4 Mn3 -42.8(10) . 7_564
Mn1 O5 C3 C4 49.1(10) . .
Mn2 O5 C3 C4 172.0(6) . .
Mn1 O5 C3 C8 -129.0(6) . .
Mn2 O5 C3 C8 -6.1(8) . .
O5 C3 C4 C5 176.7(8) . .
C8 C3 C4 C5 -5.1(12) . .
C3 C4 C5 C6 2.5(14) . .
C4 C5 C6 C7 0.1(16) . .
C5 C6 C7 C8 0.1(15) . .
C5 C6 C7 C9 177.0(11) . .
C9 C7 C8 N1 0.8(14) . .
C6 C7 C8 N1 177.9(9) . .
C9 C7 C8 C3 180.0(9) . .
C6 C7 C8 C3 -2.9(14) . .
O5 C3 C8 N1 2.9(11) . .
C4 C3 C8 N1 -175.4(8) . .
O5 C3 C8 C7 -176.3(7) . .
C4 C3 C8 C7 5.4(12) . .
C8 C7 C9 C10 0.0(18) . .
C6 C7 C9 C10 -176.9(13) . .
C7 C9 C10 C11 -1(2) . .
C9 C10 C11 N1 0(2) . .
C10 C11 N1 C8 0.6(16) . .
C10 C11 N1 Mn2 178.1(9) . .
C7 C8 N1 C11 -1.1(13) . .
C3 C8 N1 C11 179.7(8) . .
C7 C8 N1 Mn2 -179.0(7) . .
C3 C8 N1 Mn2 1.8(9) . .
Mn3 O6 C12A C13A 48.9(11) . .
Mn2 O6 C12A C13A 165.7(6) . .
Mn3 O6 C12A C17A -137.5(6) . .
Mn2 O6 C12A C17A -20.7(9) . .
O6 C12A C13A C14A 173.4(11) . .
C17A C12A C13A C14A 0.0 . .
C12A C13A C14A C15A 0.0 . .
C13A C14A C15A C16A 0.0 . .
C14A C15A C16A C17A 0.0 . .
C14A C15A C16A C18A 171(2) . .
C15A C16A C17A N2 176.7(12) . .
C18A C16A C17A N2 4.7(16) . .
C15A C16A C17A C12A 0.0 . .
C18A C16A C17A C12A -172.0(18) . .
O6 C12A C17A N2 9.4(12) . .
C13A C12A C17A N2 -176.8(12) . .
O6 C12A C17A C16A -173.8(10) . .
C13A C12A C17A C16A 0.0 . .
C15A C16A C18A C19A -175(2) . .
C17A C16A C18A C19A -4(4) . .
C16A C18A C19A C20 -1(5) . .
Mn3 O6 C12B C13B 48.9(13) . .
Mn2 O6 C12B C13B -177.2(6) . .
Mn3 O6 C12B C17B -135.1(8) . .
Mn2 O6 C12B C17B -1.2(10) . .
O6 C12B C13B C14B 175.9(11) . .
C17B C12B C13B C14B 0.0 . .
C12B C13B C14B C15B 0.0 . .
C13B C14B C15B C16B 0.0 . .
C14B C15B C16B C17B 0.0 . .
C14B C15B C16B C18B 176.3(15) . .
C15B C16B C17B N2 177.2(12) . .
C18B C16B C17B N2 0.7(13) . .
C15B C16B C17B C12B 0.0 . .
C18B C16B C17B C12B -176.5(14) . .
O6 C12B C17B N2 6.8(12) . .
C13B C12B C17B N2 -177.3(12) . .
O6 C12B C17B C16B -175.9(11) . .
C13B C12B C17B C16B 0.0 . .
C17B C16B C18B C19B -7(2) . .
C15B C16B C18B C19B 177.1(14) . .
C16B C18B C19B C20 11(3) . .
C18A C19A C20 N2 5(4) . .
C18B C19B C20 N2 -9(2) . .
C16B C17B N2 C20 0.8(13) . .
C12B C17B N2 C20 178.0(9) . .
C16B C17B N2 Mn2 174.4(6) . .
C12B C17B N2 Mn2 -8.4(11) . .
C19B C20 N2 C17B 3.6(18) . .
C19A C20 N2 C17A -4(2) . .
C19A C20 N2 Mn2 163.3(16) . .
C19B C20 N2 Mn2 -169.0(11) . .
C16A C17A N2 C20 -1.1(13) . .
C12A C17A N2 C20 175.7(9) . .
C16A C17A N2 Mn2 -170.2(6) . .
C12A C17A N2 Mn2 6.5(11) . .
Mn3 O7 C21 C22 61.3(11) . .
Mn4 O7 C21 C22 178.0(7) . .
Mn3 O7 C21 C26 -114.1(8) . .
Mn4 O7 C21 C26 2.6(10) . .
O7 C21 C22 C23 -178.9(9) . .
C26 C21 C22 C23 -3.3(14) . .
C21 C22 C23 C24 2.2(17) . .
C22 C23 C24 C25 0.0(17) . .
C23 C24 C25 C27 178.4(11) . .
C23 C24 C25 C26 -0.7(16) . .
C27 C25 C26 N3 1.6(14) . .
C24 C25 C26 N3 -179.2(9) . .
C27 C25 C26 C21 -179.7(9) . .
C24 C25 C26 C21 -0.5(14) . .
O7 C21 C26 N3 -3.0(12) . .
C22 C21 C26 N3 -178.8(8) . .
O7 C21 C26 C25 178.2(8) . .
C22 C21 C26 C25 2.4(13) . .
C26 C25 C27 C28 0.5(16) . .
C24 C25 C27 C28 -178.7(11) . .
C25 C27 C28 C29 -1.3(18) . .
C27 C28 C29 N3 0.0(18) . .
C28 C29 N3 C26 2.0(15) . .
C28 C29 N3 Mn4 178.0(8) . .
C25 C26 N3 C29 -2.8(13) . .
C21 C26 N3 C29 178.5(8) . .
C25 C26 N3 Mn4 -179.4(7) . .
C21 C26 N3 Mn4 1.8(10) . .
Mn3 O8 C30 C31 45.2(11) 10_655 .
Mn4 O8 C30 C31 168.8(7) . .
Mn3 O8 C30 C35 -132.9(6) 10_655 .
Mn4 O8 C30 C35 -9.4(9) . .
O8 C30 C31 C32 177.5(9) . .
C35 C30 C31 C32 -4.4(14) . .
C30 C31 C32 C33 4.8(17) . .
C31 C32 C33 C34 -3.4(19) . .
C32 C33 C34 C36 -176.8(13) . .
C32 C33 C34 C35 1.8(18) . .
O8 C30 C35 N4 2.4(11) . .
C31 C30 C35 N4 -175.8(8) . .
O8 C30 C35 C34 -179.0(8) . .
C31 C30 C35 C34 2.8(13) . .
C36 C34 C35 N4 -4.2(16) . .
C33 C34 C35 N4 177.1(10) . .
C36 C34 C35 C30 177.3(10) . .
C33 C34 C35 C30 -1.4(15) . .
C33 C34 C36 C37 -176.8(14) . .
C35 C34 C36 C37 5(2) . .
C34 C36 C37 C38 -2(2) . .
C36 C37 C38 N4 -2(2) . .
C37 C38 N4 C35 2.1(15) . .
C37 C38 N4 Mn4 174.7(8) . .
C30 C35 N4 C38 179.4(8) . .
C34 C35 N4 C38 0.9(14) . .
C30 C35 N4 Mn4 5.9(10) . .
C34 C35 N4 Mn4 -172.7(8) . .
O9A C39A N5A C41A -2(2) . .
O9A C39A N5A C40A 179(2) . .
O9B C39B N5B C41B 0(3) . .
O9B C39B N5B C40B -179.2(18) . .
